data_7717420
loop_
_publ_author_name
'Kovalenko, Sergey A.'
'Gulyaeva, Ekaterina S.'
'Osipova, Elena S.'
'Filippov, Oleg A.'
'Danshina, Anastasia'
'Vendier, Laure'
'Kireev, Nikolay V.'
'Godovikov, Ivan A.'
'CANAC, Yves'
'Valyaev, Dmitry A.'
'Belkova, Natalia'
'Shubina, Elena'

_publ_section_title
;
 Influence of triphosphine ligand coordination geometry in Mn(I) hydride
 complexes [(P&#x2229;P&#x2229;P)(CO)2MnH] on their kinetic hydricity
;
_journal_name_full 'Dalton Transactions'
_journal_paper_doi 10.1039/D4DT02496F
_journal_year 2024
_chemical_formula_moiety 'C45 H42 Mn N O2 P3, C H2 Cl2, B F4'
_chemical_formula_sum 'C46 H44 B Cl2 F4 Mn N O2 P3'
_chemical_formula_weight 948.38
_space_group_crystal_system triclinic
_space_group_IT_number 2
_space_group_name_Hall '-P 1'
_space_group_name_H-M_alt 'P -1'
_atom_sites_solution_hydrogens geom
_audit_creation_date 2024-07-16
_audit_creation_method
;
Olex2 1.5
(compiled 2024.02.16 svn.r378c4104 for OlexSys, GUI svn.r6928)
;
_audit_update_record
;
2024-07-17 deposited with the CCDC.	2024-10-21 downloaded from the CCDC.
;
_cell_angle_alpha 80.196(6)
_cell_angle_beta 76.870(6)
_cell_angle_gamma 80.423(4)
_cell_formula_units_Z 2
_cell_length_a 9.1917(8)
_cell_length_b 14.0017(14)
_cell_length_c 17.7856(16)
_cell_measurement_reflns_used 5121
_cell_measurement_temperature 100
_cell_measurement_theta_max 30.49
_cell_measurement_theta_min 2.30
_cell_volume 2177.1(4)
_computing_molecular_graphics 'Olex2 1.5 (Dolomanov et al., 2009)'
_computing_publication_material 'Olex2 1.5 (Dolomanov et al., 2009)'
_computing_structure_refinement 'XL  (Sheldrick, 2008)'
_computing_structure_solution 'SHELXT  (Sheldrick, 2015)'
_diffrn_ambient_temperature 100.00
_diffrn_measured_fraction_theta_full 0.956
_diffrn_measured_fraction_theta_max 0.954
_diffrn_measurement_device_type 'Bruker Quest D8'
_diffrn_measurement_method '\f and \w scans'
_diffrn_radiation_type MoK\a
_diffrn_radiation_wavelength 0.71073
_diffrn_reflns_av_R_equivalents 0.0726
_diffrn_reflns_av_unetI/netI 0.1479
_diffrn_reflns_Laue_measured_fraction_full 0.956
_diffrn_reflns_Laue_measured_fraction_max 0.954
_diffrn_reflns_limit_h_max 11
_diffrn_reflns_limit_h_min -11
_diffrn_reflns_limit_k_max 17
_diffrn_reflns_limit_k_min -9
_diffrn_reflns_limit_l_max 22
_diffrn_reflns_limit_l_min -22
_diffrn_reflns_number 16953
_diffrn_reflns_point_group_measured_fraction_full 0.956
_diffrn_reflns_point_group_measured_fraction_max 0.954
_diffrn_reflns_theta_full 25.242
_diffrn_reflns_theta_max 26.998
_diffrn_reflns_theta_min 2.029
_exptl_absorpt_coefficient_mu 0.593
_exptl_absorpt_correction_T_max 0.7461
_exptl_absorpt_correction_T_min 0.6186
_exptl_absorpt_correction_type multi-scan
_exptl_absorpt_process_details
;
SADABS-2008/1 (Bruker,2008) was used for absorption correction.
wR2(int) was 0.1043 before and 0.0591 after correction.
The Ratio of minimum to maximum transmission is 0.8291.
The \l/2 correction factor is 0.0015.
;
_exptl_crystal_colour yellow
_exptl_crystal_colour_primary yellow
_exptl_crystal_density_diffrn 1.447
_exptl_crystal_description plate
_exptl_crystal_F_000 976
_exptl_crystal_size_max 0.3
_exptl_crystal_size_mid 0.27
_exptl_crystal_size_min 0.04
_refine_diff_density_max 1.785
_refine_diff_density_min -0.648
_refine_diff_density_rms 0.151
_refine_ls_extinction_method none
_refine_ls_goodness_of_fit_ref 1.113
_refine_ls_hydrogen_treatment constr
_refine_ls_matrix_type full
_refine_ls_number_parameters 557
_refine_ls_number_reflns 9048
_refine_ls_number_restraints 40
_refine_ls_restrained_S_all 1.115
_refine_ls_R_factor_all 0.1631
_refine_ls_R_factor_gt 0.1107
_refine_ls_shift/su_max 0.000
_refine_ls_shift/su_mean 0.000
_refine_ls_structure_factor_coef Fsqd
_refine_ls_weighting_details 'w=1/[\s^2^(Fo^2^)+(0.0717P)^2^+24.4673P] where P=(Fo^2^+2Fc^2^)/3'
_refine_ls_weighting_scheme calc
_refine_ls_wR_factor_gt 0.2564
_refine_ls_wR_factor_ref 0.2774
_reflns_Friedel_coverage 0.000
_reflns_number_gt 5564
_reflns_number_total 9048
_reflns_threshold_expression 'I > 2\s(I)'
_cod_data_source_file d4dt02496f3.cif
_cod_data_source_block 1MeCN+
_cod_database_code 7717420
_shelxl_version_number 2014/6
_shelx_space_group_comment
;
The symmetry employed for this shelxl refinement is uniquely defined
by the following loop, which should always be used as a source of
symmetry information in preference to the above space-group names.
They are only intended as comments.
;
_shelx_estimated_absorpt_t_max 0.977
_shelx_estimated_absorpt_t_min 0.842
_olex2_refinement_description
;
1. Fixed Uiso
 At 1.2 times of:
  All C(H) groups, All C(H,H) groups, All C(H,H,H,H) groups
 At 1.5 times of:
  All C(H,H,H) groups
2. Restrained distances
 C45-C40 \\sim C45'-C40
 with sigma of 0.02
 C44-C45 \\sim C44'-C45'
 with sigma of 0.02
 C44-C43 \\sim C44'-C43'
 with sigma of 0.02
 Cl3S-C1S \\sim Cl1S-C1S
 with sigma of 0.02
3. Uiso/Uaniso restraints and constraints
Uanis(O2) \\sim Ueq: with sigma of 0.001 and sigma for terminal atoms of 0.002
Uanis(N1) \\sim Ueq: with sigma of 0.005 and sigma for terminal atoms of 0.01
Uanis(C5) \\sim Ueq: with sigma of 0.005 and sigma for terminal atoms of 0.01
Uanis(C40) \\sim Ueq: with sigma of 0.005 and sigma for terminal atoms of 0.01
Uanis(C42) \\sim Ueq: with sigma of 0.005 and sigma for terminal atoms of 0.01
Uanis(C11) \\sim Ueq: with sigma of 0.005 and sigma for terminal atoms of 0.01
Uanis(C44) = Uanis(C44')
Uanis(C43) = Uanis(C43')
Uanis(C45) = Uanis(C45')
Uanis(Cl3S) = Uanis(Cl1S)
4. Others
 Sof(H42A)=Sof(C43')=Sof(H43')=Sof(C44')=Sof(H44')=Sof(C45')=Sof(H45')=1-FVAR(1)
 Sof(H42)=Sof(C43)=Sof(H43)=Sof(C44)=Sof(H44)=Sof(C45)=Sof(H45)=FVAR(1)
 Sof(H1SC)=Sof(H1SD)=Sof(Cl1S)=1-FVAR(2)
 Sof(H1SA)=Sof(H1SB)=Sof(Cl3S)=FVAR(2)
5.a Secondary CH2 refined with riding coordinates:
 C17(H17A,H17B), C19(H19A,H19B), C33(H33A,H33B), C1S(H1SA,H1SB), C1S(H1SC,H1SD)
5.b Aromatic/amide H refined with riding coordinates:
 C6(H6), C7(H7), C8(H8), C9(H9), C10(H10), C12(H12), C13(H13), C14(H14),
 C15(H15), C16(H16), C21(H21), C22(H22), C23(H23), C24(H24), C25(H25), C27(H27),
  C28(H28), C29(H29), C30(H30), C31(H31), C35(H35), C36(H36), C37(H37),
 C38(H38), C39(H39), C41(H41), C42(H42), C42(H42A), C43(H43), C44(H44),
 C45(H45), C43'(H43'), C44'(H44'), C45'(H45')
5.c Idealised Me refined as rotating group:
 C4(H4A,H4B,H4C), C32(H32A,H32B,H32C)
;
_olex2_submission_special_instructions 'No special instructions were received'

loop_
_space_group_symop_operation_xyz
'x, y, z'
'-x, -y, -z'

loop_
_atom_site_label
_atom_site_type_symbol
_atom_site_fract_x
_atom_site_fract_y
_atom_site_fract_z
_atom_site_U_iso_or_equiv
_atom_site_adp_type
_atom_site_occupancy
_atom_site_site_symmetry_order
_atom_site_calc_flag
_atom_site_refinement_flags_posn
_atom_site_refinement_flags_adp
_atom_site_refinement_flags_occupancy
_atom_site_disorder_assembly
_atom_site_disorder_group
Mn1 Mn 0.58982(13) 0.69193(8) 0.78773(7) 0.0111(3) Uani 1 1 d . . . . .
P1 P 0.4866(2) 0.79515(14) 0.68774(13) 0.0132(4) Uani 1 1 d . . . . .
P2 P 0.3559(2) 0.63135(14) 0.83063(13) 0.0126(4) Uani 1 1 d . . . . .
P3 P 0.6635(2) 0.58475(14) 0.69974(13) 0.0131(4) Uani 1 1 d . . . . .
O1 O 0.8826(7) 0.7618(4) 0.7588(4) 0.0248(14) Uani 1 1 d . . . . .
O2 O 0.7166(7) 0.5546(4) 0.9102(4) 0.0253(14) Uani 1 1 d . U . . .
N1 N 0.5136(7) 0.7874(5) 0.8615(4) 0.0136(14) Uani 1 1 d . U . . .
C1 C 0.7676(9) 0.7385(6) 0.7663(5) 0.0159(17) Uani 1 1 d . . . . .
C2 C 0.6647(9) 0.6073(6) 0.8627(5) 0.0194(19) Uani 1 1 d . . . . .
C3 C 0.4732(9) 0.8405(6) 0.9046(5) 0.0188(18) Uani 1 1 d . . . . .
C4 C 0.4181(13) 0.9101(7) 0.9614(6) 0.040(3) Uani 1 1 d . . . . .
H4A H 0.4222 0.9770 0.9344 0.060 Uiso 1 1 calc R U . . .
H4B H 0.4816 0.8974 1.0004 0.060 Uiso 1 1 calc R U . . .
H4C H 0.3138 0.9022 0.9873 0.060 Uiso 1 1 calc R U . . .
C5 C 0.3285(8) 0.8894(5) 0.7168(5) 0.0138(16) Uani 1 1 d . U . . .
C6 C 0.3543(9) 0.9606(6) 0.7560(5) 0.0161(17) Uani 1 1 d . . . . .
H6 H 0.4519 0.9596 0.7660 0.019 Uiso 1 1 calc R U . . .
C7 C 0.2396(10) 1.0335(6) 0.7807(6) 0.025(2) Uani 1 1 d . . . . .
H7 H 0.2597 1.0820 0.8070 0.030 Uiso 1 1 calc R U . . .
C8 C 0.0949(9) 1.0361(6) 0.7674(5) 0.022(2) Uani 1 1 d . . . . .
H8 H 0.0157 1.0850 0.7853 0.027 Uiso 1 1 calc R U . . .
C9 C 0.0701(10) 0.9662(6) 0.7276(5) 0.023(2) Uani 1 1 d . . . . .
H9 H -0.0275 0.9672 0.7177 0.027 Uiso 1 1 calc R U . . .
C10 C 0.1833(9) 0.8956(6) 0.7023(5) 0.0176(18) Uani 1 1 d . . . . .
H10 H 0.1632 0.8493 0.6739 0.021 Uiso 1 1 calc R U . . .
C11 C 0.6074(8) 0.8726(6) 0.6140(5) 0.0151(17) Uani 1 1 d . U . . .
C12 C 0.6968(9) 0.9265(6) 0.6389(5) 0.0205(19) Uani 1 1 d . . . . .
H12 H 0.6970 0.9217 0.6928 0.025 Uiso 1 1 calc R U . . .
C13 C 0.7861(10) 0.9876(6) 0.5844(6) 0.027(2) Uani 1 1 d . . . . .
H13 H 0.8477 1.0242 0.6015 0.033 Uiso 1 1 calc R U . . .
C14 C 0.7866(9) 0.9957(6) 0.5061(5) 0.0208(19) Uani 1 1 d . . . . .
H14 H 0.8473 1.0382 0.4695 0.025 Uiso 1 1 calc R U . . .
C15 C 0.6998(10) 0.9426(6) 0.4813(5) 0.023(2) Uani 1 1 d . . . . .
H15 H 0.7015 0.9471 0.4273 0.028 Uiso 1 1 calc R U . . .
C16 C 0.6089(10) 0.8818(6) 0.5348(5) 0.0213(19) Uani 1 1 d . . . . .
H16 H 0.5470 0.8462 0.5170 0.026 Uiso 1 1 calc R U . . .
C17 C 0.4156(10) 0.7238(6) 0.6291(5) 0.0171(17) Uani 1 1 d . . . . .
H17A H 0.3289 0.7646 0.6101 0.021 Uiso 1 1 calc R U . . .
H17B H 0.4956 0.7115 0.5828 0.021 Uiso 1 1 calc R U . . .
C18 C 0.3650(9) 0.6240(6) 0.6703(5) 0.0183(18) Uani 1 1 d . . . . .
C19 C 0.2596(8) 0.6359(6) 0.7500(5) 0.0164(18) Uani 1 1 d . . . . .
H19A H 0.1939 0.5835 0.7634 0.020 Uiso 1 1 calc R U . . .
H19B H 0.1938 0.6993 0.7451 0.020 Uiso 1 1 calc R U . . .
C20 C 0.2242(9) 0.6976(6) 0.9026(5) 0.0167(18) Uani 1 1 d . . . . .
C21 C 0.2513(9) 0.6796(6) 0.9784(5) 0.0180(18) Uani 1 1 d . . . . .
H21 H 0.3290 0.6293 0.9905 0.022 Uiso 1 1 calc R U . . .
C22 C 0.1678(10) 0.7330(7) 1.0364(6) 0.026(2) Uani 1 1 d . . . . .
H22 H 0.1877 0.7200 1.0876 0.032 Uiso 1 1 calc R U . . .
C23 C 0.0534(10) 0.8069(7) 1.0176(6) 0.025(2) Uani 1 1 d . . . . .
H23 H -0.0037 0.8450 1.0564 0.030 Uiso 1 1 calc R U . . .
C24 C 0.0226(10) 0.8250(6) 0.9439(6) 0.028(2) Uani 1 1 d . . . . .
H24 H -0.0568 0.8741 0.9322 0.034 Uiso 1 1 calc R U . . .
C25 C 0.1081(10) 0.7712(6) 0.8870(5) 0.022(2) Uani 1 1 d . . . . .
H25 H 0.0873 0.7847 0.8360 0.026 Uiso 1 1 calc R U . . .
C26 C 0.3413(9) 0.5045(5) 0.8779(5) 0.0168(17) Uani 1 1 d . . . . .
C27 C 0.4652(9) 0.4320(6) 0.8757(5) 0.0181(18) Uani 1 1 d . . . . .
H27 H 0.5637 0.4483 0.8534 0.022 Uiso 1 1 calc R U . . .
C28 C 0.4442(10) 0.3342(6) 0.9068(6) 0.023(2) Uani 1 1 d . . . . .
H28 H 0.5285 0.2845 0.9052 0.028 Uiso 1 1 calc R U . . .
C29 C 0.3014(10) 0.3112(7) 0.9392(6) 0.026(2) Uani 1 1 d . . . . .
H29 H 0.2867 0.2454 0.9592 0.031 Uiso 1 1 calc R U . . .
C30 C 0.1778(9) 0.3850(7) 0.9426(5) 0.023(2) Uani 1 1 d . . . . .
H30 H 0.0796 0.3690 0.9661 0.028 Uiso 1 1 calc R U . . .
C31 C 0.1968(9) 0.4795(6) 0.9126(6) 0.023(2) Uani 1 1 d . . . . .
H31 H 0.1119 0.5287 0.9151 0.028 Uiso 1 1 calc R U . . .
C32 C 0.2728(10) 0.5929(6) 0.6183(5) 0.0222(19) Uani 1 1 d . . . . .
H32A H 0.3361 0.5866 0.5665 0.033 Uiso 1 1 calc R U . . .
H32B H 0.1853 0.6424 0.6134 0.033 Uiso 1 1 calc R U . . .
H32C H 0.2384 0.5299 0.6419 0.033 Uiso 1 1 calc R U . . .
C33 C 0.5002(9) 0.5443(6) 0.6772(5) 0.0150(17) Uani 1 1 d . . . . .
H33A H 0.5331 0.5167 0.6274 0.018 Uiso 1 1 calc R U . . .
H33B H 0.4662 0.4909 0.7184 0.018 Uiso 1 1 calc R U . . .
C34 C 0.7867(9) 0.4728(6) 0.7265(5) 0.0184(18) Uani 1 1 d . . . . .
C35 C 0.7590(10) 0.3793(6) 0.7245(5) 0.0203(19) Uani 1 1 d . . . . .
H35 H 0.6684 0.3706 0.7107 0.024 Uiso 1 1 calc R U . . .
C36 C 0.8603(9) 0.2979(6) 0.7420(5) 0.0186(18) Uani 1 1 d . . . . .
H36 H 0.8380 0.2342 0.7413 0.022 Uiso 1 1 calc R U . . .
C37 C 0.9933(9) 0.3097(6) 0.7603(5) 0.0194(19) Uani 1 1 d . . . . .
H37 H 1.0651 0.2545 0.7705 0.023 Uiso 1 1 calc R U . . .
C38 C 1.0214(10) 0.4029(6) 0.7636(6) 0.025(2) Uani 1 1 d . . . . .
H38 H 1.1118 0.4114 0.7775 0.030 Uiso 1 1 calc R U . . .
C39 C 0.9196(9) 0.4835(6) 0.7468(6) 0.023(2) Uani 1 1 d . . . . .
H39 H 0.9407 0.5470 0.7491 0.027 Uiso 1 1 calc R U . . .
C40 C 0.7762(10) 0.6217(6) 0.6015(5) 0.0231(19) Uani 1 1 d D U . . .
C41 C 0.8674(9) 0.6947(6) 0.5884(6) 0.022(2) Uani 1 1 d . . . . .
H41 H 0.8676 0.7288 0.6302 0.026 Uiso 1 1 calc R U . . .
C42 C 0.9577(10) 0.7194(7) 0.5170(6) 0.029(2) Uani 1 1 d . U . . .
H42 H 1.0420 0.7518 0.5146 0.035 Uiso 0.529(9) 1 calc R U P A 1
H42A H 1.0000 0.7790 0.5037 0.035 Uiso 0.471(9) 1 calc R U P A 2
C43 C 0.9324(18) 0.7005(13) 0.4545(11) 0.026(3) Uani 0.529(9) 1 d D . P A 1
H43 H 0.9859 0.7270 0.4051 0.031 Uiso 0.529(9) 1 calc R U P A 1
C44 C 0.823(2) 0.6392(13) 0.4604(10) 0.030(3) Uani 0.529(9) 1 d D . P A 1
H44 H 0.8047 0.6214 0.4145 0.036 Uiso 0.529(9) 1 calc R U P A 1
C45 C 0.7399(19) 0.6042(12) 0.5330(8) 0.024(3) Uani 0.529(9) 1 d D . P A 1
H45 H 0.6589 0.5685 0.5360 0.029 Uiso 0.529(9) 1 calc R U P A 1
C43' C 0.985(2) 0.6446(14) 0.4606(12) 0.026(3) Uani 0.471(9) 1 d D . P A 2
H43' H 1.0516 0.6558 0.4115 0.031 Uiso 0.471(9) 1 calc R U P A 2
C44' C 0.915(2) 0.5595(14) 0.4795(11) 0.030(3) Uani 0.471(9) 1 d D . P A 2
H44' H 0.9327 0.5124 0.4448 0.036 Uiso 0.471(9) 1 calc R U P A 2
C45' C 0.818(2) 0.5481(13) 0.5516(10) 0.024(3) Uani 0.471(9) 1 d D . P A 2
H45' H 0.7778 0.4880 0.5686 0.029 Uiso 0.471(9) 1 calc R U P A 2
Cl2S Cl 0.3562(5) 0.7434(2) 0.42225(18) 0.0685(12) Uani 1 1 d . . . . .
C1S C 0.4961(13) 0.7966(8) 0.3499(6) 0.043(3) Uani 1 1 d D . . . .
H1SA H 0.5649 0.8204 0.3759 0.051 Uiso 0.542(5) 1 calc R U P B 1
H1SB H 0.4468 0.8542 0.3200 0.051 Uiso 0.542(5) 1 calc R U P B 1
H1SC H 0.4855 0.7897 0.2970 0.051 Uiso 0.458(5) 1 calc R U P B 2
H1SD H 0.4929 0.8667 0.3536 0.051 Uiso 0.458(5) 1 calc R U P B 2
Cl3S Cl 0.6081(5) 0.7164(4) 0.2816(4) 0.0474(11) Uani 0.542(5) 1 d D . P B 1
Cl1S Cl 0.6569(6) 0.7299(4) 0.3720(4) 0.0474(11) Uani 0.458(5) 1 d D . P B 2
F1 F 0.7297(6) 1.0898(4) 0.7442(3) 0.0344(14) Uani 1 1 d . . . . .
F2 F 0.7041(7) 0.9665(4) 0.8440(4) 0.053(2) Uani 1 1 d . . . . .
F3 F 0.5242(6) 1.0984(4) 0.8436(4) 0.0388(15) Uani 1 1 d . . . . .
F4 F 0.7532(7) 1.1119(5) 0.8630(3) 0.0408(15) Uani 1 1 d . . . . .
B1 B 0.6772(11) 1.0664(7) 0.8245(7) 0.024(2) Uani 1 1 d . . . . .

loop_
_atom_site_aniso_label
_atom_site_aniso_U_11
_atom_site_aniso_U_22
_atom_site_aniso_U_33
_atom_site_aniso_U_23
_atom_site_aniso_U_13
_atom_site_aniso_U_12
Mn1 0.0127(6) 0.0094(5) 0.0111(7) 0.0033(5) -0.0044(5) -0.0031(4)
P1 0.0169(10) 0.0122(9) 0.0109(11) 0.0017(8) -0.0048(8) -0.0035(8)
P2 0.0149(10) 0.0116(9) 0.0123(11) 0.0011(8) -0.0056(8) -0.0037(8)
P3 0.0142(10) 0.0115(9) 0.0137(11) -0.0001(8) -0.0030(8) -0.0035(8)
O1 0.021(3) 0.023(3) 0.034(4) 0.004(3) -0.014(3) -0.010(3)
O2 0.027(2) 0.025(2) 0.025(2) 0.0001(16) -0.0109(16) -0.0019(16)
N1 0.020(3) 0.011(3) 0.013(3) -0.005(2) -0.006(2) -0.005(2)
C1 0.016(4) 0.014(4) 0.016(4) 0.001(3) -0.006(3) 0.002(3)
C2 0.018(4) 0.012(4) 0.025(5) 0.002(4) -0.003(4) -0.001(3)
C3 0.024(4) 0.017(4) 0.018(5) 0.003(4) -0.004(4) -0.015(3)
C4 0.062(7) 0.022(5) 0.033(6) -0.008(5) 0.007(5) -0.018(5)
C5 0.014(3) 0.010(3) 0.015(3) 0.005(3) -0.002(3) -0.004(2)
C6 0.017(4) 0.016(4) 0.017(5) 0.001(3) -0.006(3) -0.007(3)
C7 0.033(5) 0.013(4) 0.029(6) -0.005(4) -0.002(4) -0.004(4)
C8 0.019(4) 0.017(4) 0.027(5) 0.002(4) -0.001(4) 0.002(3)
C9 0.019(4) 0.018(4) 0.028(5) 0.009(4) -0.007(4) -0.002(3)
C10 0.016(4) 0.013(4) 0.022(5) 0.007(3) -0.008(3) -0.004(3)
C11 0.011(3) 0.014(3) 0.017(3) 0.002(3) 0.003(3) -0.004(3)
C12 0.021(4) 0.025(4) 0.015(5) -0.001(4) -0.001(3) -0.006(3)
C13 0.020(4) 0.021(4) 0.039(6) -0.002(4) -0.002(4) -0.006(4)
C14 0.017(4) 0.025(4) 0.016(5) 0.006(4) 0.000(3) -0.005(3)
C15 0.034(5) 0.025(4) 0.008(4) 0.005(4) -0.006(4) -0.002(4)
C16 0.028(5) 0.019(4) 0.017(5) -0.002(4) -0.008(4) 0.003(3)
C17 0.031(5) 0.012(4) 0.011(4) -0.003(3) -0.012(3) -0.001(3)
C18 0.023(4) 0.015(4) 0.017(5) -0.001(3) -0.006(3) -0.004(3)
C19 0.012(4) 0.017(4) 0.021(5) 0.006(3) -0.008(3) -0.005(3)
C20 0.017(4) 0.018(4) 0.016(5) 0.001(3) -0.002(3) -0.011(3)
C21 0.017(4) 0.023(4) 0.018(5) -0.001(4) -0.007(3) -0.011(3)
C22 0.028(5) 0.036(5) 0.020(5) -0.011(4) -0.001(4) -0.016(4)
C23 0.019(4) 0.029(5) 0.026(6) -0.008(4) 0.002(4) -0.005(4)
C24 0.024(5) 0.016(4) 0.038(6) -0.008(4) 0.009(4) -0.004(4)
C25 0.025(5) 0.016(4) 0.019(5) 0.006(4) 0.000(4) -0.003(3)
C26 0.024(4) 0.010(4) 0.017(5) 0.001(3) -0.006(3) -0.004(3)
C27 0.014(4) 0.020(4) 0.016(5) 0.004(3) 0.000(3) -0.004(3)
C28 0.030(5) 0.011(4) 0.030(6) -0.001(4) -0.012(4) -0.003(3)
C29 0.031(5) 0.024(4) 0.024(5) 0.005(4) -0.007(4) -0.012(4)
C30 0.015(4) 0.031(5) 0.023(5) 0.004(4) -0.001(4) -0.011(4)
C31 0.017(4) 0.025(4) 0.028(5) -0.001(4) -0.007(4) -0.003(3)
C32 0.024(4) 0.019(4) 0.026(5) -0.003(4) -0.010(4) -0.001(3)
C33 0.018(4) 0.014(4) 0.014(4) 0.004(3) -0.005(3) -0.005(3)
C34 0.015(4) 0.019(4) 0.017(5) 0.000(3) 0.002(3) 0.001(3)
C35 0.024(4) 0.026(4) 0.012(4) -0.006(4) 0.002(3) -0.010(4)
C36 0.022(4) 0.014(4) 0.018(5) 0.007(3) 0.000(3) -0.009(3)
C37 0.015(4) 0.018(4) 0.022(5) -0.002(4) -0.001(3) 0.002(3)
C38 0.020(4) 0.024(4) 0.032(6) -0.008(4) -0.008(4) 0.003(4)
C39 0.017(4) 0.014(4) 0.036(6) -0.004(4) -0.005(4) 0.001(3)
C40 0.028(4) 0.027(4) 0.016(4) -0.005(3) 0.000(3) -0.009(3)
C41 0.016(4) 0.022(4) 0.025(5) -0.002(4) 0.000(4) -0.005(3)
C42 0.025(4) 0.033(4) 0.026(4) 0.007(3) -0.005(3) -0.003(3)
C43 0.025(8) 0.024(7) 0.020(7) -0.001(7) 0.009(6) -0.003(6)
C44 0.040(8) 0.034(7) 0.014(7) -0.010(6) 0.004(6) -0.008(6)
C45 0.029(7) 0.025(7) 0.016(7) -0.001(6) -0.002(5) -0.005(5)
C43' 0.025(8) 0.024(7) 0.020(7) -0.001(7) 0.009(6) -0.003(6)
C44' 0.040(8) 0.034(7) 0.014(7) -0.010(6) 0.004(6) -0.008(6)
C45' 0.029(7) 0.025(7) 0.016(7) -0.001(6) -0.002(5) -0.005(5)
Cl2S 0.119(3) 0.0568(19) 0.0287(17) -0.0064(15) 0.0132(18) -0.049(2)
C1S 0.052(7) 0.040(6) 0.036(7) -0.005(5) -0.002(5) -0.018(5)
Cl3S 0.0286(19) 0.041(2) 0.067(3) -0.007(2) 0.0001(18) -0.0036(16)
Cl1S 0.0286(19) 0.041(2) 0.067(3) -0.007(2) 0.0001(18) -0.0036(16)
F1 0.037(3) 0.048(3) 0.023(3) -0.011(3) -0.009(2) -0.009(3)
F2 0.040(4) 0.021(3) 0.084(5) 0.008(3) 0.009(3) -0.004(3)
F3 0.027(3) 0.033(3) 0.053(4) -0.004(3) -0.001(3) -0.006(2)
F4 0.046(4) 0.061(4) 0.021(3) -0.010(3) -0.004(3) -0.024(3)
B1 0.024(5) 0.022(5) 0.026(6) 0.003(4) -0.003(4) -0.012(4)

loop_
_atom_type_symbol
_atom_type_description
_atom_type_scat_dispersion_real
_atom_type_scat_dispersion_imag
_atom_type_scat_source
C C 0.0033 0.0016 'International Tables Vol C Tables 4.2.6.8 and 6.1.1.4'
H H 0.0000 0.0000 'International Tables Vol C Tables 4.2.6.8 and 6.1.1.4'
B B 0.0013 0.0007 'International Tables Vol C Tables 4.2.6.8 and 6.1.1.4'
Cl Cl 0.1484 0.1585 'International Tables Vol C Tables 4.2.6.8 and 6.1.1.4'
F F 0.0171 0.0103 'International Tables Vol C Tables 4.2.6.8 and 6.1.1.4'
Mn Mn 0.3368 0.7283 'International Tables Vol C Tables 4.2.6.8 and 6.1.1.4'
N N 0.0061 0.0033 'International Tables Vol C Tables 4.2.6.8 and 6.1.1.4'
O O 0.0106 0.0060 'International Tables Vol C Tables 4.2.6.8 and 6.1.1.4'
P P 0.1023 0.0942 'International Tables Vol C Tables 4.2.6.8 and 6.1.1.4'

loop_
_geom_angle_atom_site_label_1
_geom_angle_atom_site_label_2
_geom_angle_atom_site_label_3
_geom_angle
_geom_angle_site_symmetry_1
_geom_angle_site_symmetry_3
_geom_angle_publ_flag
P2 Mn1 P1 87.71(8) . . ?
P3 Mn1 P1 84.60(9) . . ?
P3 Mn1 P2 90.25(8) . . ?
N1 Mn1 P1 92.5(2) . . ?
N1 Mn1 P2 87.3(2) . . ?
N1 Mn1 P3 176.3(2) . . ?
C1 Mn1 P1 96.9(3) . . ?
C1 Mn1 P2 173.6(3) . . ?
C1 Mn1 P3 94.6(3) . . ?
C1 Mn1 N1 88.0(3) . . ?
C1 Mn1 C2 85.5(4) . . ?
C2 Mn1 P1 176.7(3) . . ?
C2 Mn1 P2 90.1(3) . . ?
C2 Mn1 P3 93.0(3) . . ?
C2 Mn1 N1 89.9(3) . . ?
C5 P1 Mn1 117.6(3) . . ?
C5 P1 C11 98.8(3) . . ?
C5 P1 C17 104.8(4) . . ?
C11 P1 Mn1 119.2(3) . . ?
C11 P1 C17 103.3(4) . . ?
C17 P1 Mn1 111.1(3) . . ?
C19 P2 Mn1 112.0(3) . . ?
C19 P2 C26 100.6(4) . . ?
C20 P2 Mn1 113.9(3) . . ?
C20 P2 C19 106.2(4) . . ?
C20 P2 C26 100.3(4) . . ?
C26 P2 Mn1 122.0(3) . . ?
C33 P3 Mn1 111.1(3) . . ?
C33 P3 C40 102.6(4) . . ?
C34 P3 Mn1 116.9(3) . . ?
C34 P3 C33 105.9(4) . . ?
C34 P3 C40 98.0(4) . . ?
C40 P3 Mn1 120.4(3) . . ?
C3 N1 Mn1 178.1(8) . . ?
O1 C1 Mn1 173.4(8) . . ?
O2 C2 Mn1 177.8(7) . . ?
N1 C3 C4 179.3(9) . . ?
C3 C4 H4A 109.5 . . ?
C3 C4 H4B 109.5 . . ?
C3 C4 H4C 109.5 . . ?
H4A C4 H4B 109.5 . . ?
H4A C4 H4C 109.5 . . ?
H4B C4 H4C 109.5 . . ?
C6 C5 P1 117.7(6) . . ?
C6 C5 C10 117.1(7) . . ?
C10 C5 P1 125.2(6) . . ?
C5 C6 H6 119.5 . . ?
C5 C6 C7 120.9(8) . . ?
C7 C6 H6 119.5 . . ?
C6 C7 H7 119.7 . . ?
C6 C7 C8 120.6(8) . . ?
C8 C7 H7 119.7 . . ?
C7 C8 H8 120.8 . . ?
C9 C8 C7 118.3(8) . . ?
C9 C8 H8 120.8 . . ?
C8 C9 H9 119.5 . . ?
C10 C9 C8 121.1(8) . . ?
C10 C9 H9 119.5 . . ?
C5 C10 H10 119.1 . . ?
C9 C10 C5 121.9(8) . . ?
C9 C10 H10 119.1 . . ?
C12 C11 P1 118.5(7) . . ?
C12 C11 C16 118.8(7) . . ?
C16 C11 P1 122.7(7) . . ?
C11 C12 H12 120.2 . . ?
C11 C12 C13 119.6(9) . . ?
C13 C12 H12 120.2 . . ?
C12 C13 H13 119.5 . . ?
C14 C13 C12 120.9(9) . . ?
C14 C13 H13 119.5 . . ?
C13 C14 H14 120.1 . . ?
C15 C14 C13 119.7(8) . . ?
C15 C14 H14 120.1 . . ?
C14 C15 H15 119.9 . . ?
C14 C15 C16 120.3(9) . . ?
C16 C15 H15 119.9 . . ?
C11 C16 H16 119.7 . . ?
C15 C16 C11 120.7(9) . . ?
C15 C16 H16 119.7 . . ?
P1 C17 H17A 108.1 . . ?
P1 C17 H17B 108.1 . . ?
H17A C17 H17B 107.3 . . ?
C18 C17 P1 116.7(6) . . ?
C18 C17 H17A 108.1 . . ?
C18 C17 H17B 108.1 . . ?
C19 C18 C17 110.6(6) . . ?
C19 C18 C32 107.6(7) . . ?
C32 C18 C17 106.4(7) . . ?
C33 C18 C17 111.9(7) . . ?
C33 C18 C19 112.2(7) . . ?
C33 C18 C32 107.9(7) . . ?
P2 C19 H19A 108.5 . . ?
P2 C19 H19B 108.5 . . ?
C18 C19 P2 114.9(5) . . ?
C18 C19 H19A 108.5 . . ?
C18 C19 H19B 108.5 . . ?
H19A C19 H19B 107.5 . . ?
C21 C20 P2 116.7(6) . . ?
C25 C20 P2 125.4(7) . . ?
C25 C20 C21 117.7(8) . . ?
C20 C21 H21 119.1 . . ?
C22 C21 C20 121.8(8) . . ?
C22 C21 H21 119.1 . . ?
C21 C22 H22 120.8 . . ?
C21 C22 C23 118.3(9) . . ?
C23 C22 H22 120.8 . . ?
C22 C23 H23 119.5 . . ?
C24 C23 C22 121.0(9) . . ?
C24 C23 H23 119.5 . . ?
C23 C24 H24 120.2 . . ?
C23 C24 C25 119.5(9) . . ?
C25 C24 H24 120.2 . . ?
C20 C25 H25 119.2 . . ?
C24 C25 C20 121.6(9) . . ?
C24 C25 H25 119.2 . . ?
C27 C26 P2 122.7(6) . . ?
C27 C26 C31 119.3(7) . . ?
C31 C26 P2 117.8(6) . . ?
C26 C27 H27 120.1 . . ?
C26 C27 C28 119.8(7) . . ?
C28 C27 H27 120.1 . . ?
C27 C28 H28 120.1 . . ?
C29 C28 C27 119.8(8) . . ?
C29 C28 H28 120.1 . . ?
C28 C29 H29 120.0 . . ?
C28 C29 C30 119.9(8) . . ?
C30 C29 H29 120.0 . . ?
C29 C30 H30 119.7 . . ?
C31 C30 C29 120.7(8) . . ?
C31 C30 H30 119.7 . . ?
C26 C31 H31 119.8 . . ?
C30 C31 C26 120.4(8) . . ?
C30 C31 H31 119.8 . . ?
C18 C32 H32A 109.5 . . ?
C18 C32 H32B 109.5 . . ?
C18 C32 H32C 109.5 . . ?
H32A C32 H32B 109.5 . . ?
H32A C32 H32C 109.5 . . ?
H32B C32 H32C 109.5 . . ?
P3 C33 H33A 108.4 . . ?
P3 C33 H33B 108.4 . . ?
C18 C33 P3 115.4(6) . . ?
C18 C33 H33A 108.4 . . ?
C18 C33 H33B 108.4 . . ?
H33A C33 H33B 107.5 . . ?
C35 C34 P3 124.4(7) . . ?
C35 C34 C39 118.2(8) . . ?
C39 C34 P3 117.4(6) . . ?
C34 C35 H35 119.3 . . ?
C34 C35 C36 121.5(8) . . ?
C36 C35 H35 119.3 . . ?
C35 C36 H36 120.1 . . ?
C37 C36 C35 119.7(8) . . ?
C37 C36 H36 120.1 . . ?
C36 C37 H37 120.4 . . ?
C36 C37 C38 119.3(8) . . ?
C38 C37 H37 120.4 . . ?
C37 C38 H38 119.7 . . ?
C39 C38 C37 120.7(9) . . ?
C39 C38 H38 119.7 . . ?
C34 C39 H39 119.7 . . ?
C38 C39 C34 120.6(8) . . ?
C38 C39 H39 119.7 . . ?
C41 C40 P3 121.5(7) . . ?
C41 C40 C45 112.8(10) . . ?
C41 C40 C45' 117.4(10) . . ?
C45 C40 P3 122.4(8) . . ?
C45' C40 P3 115.5(9) . . ?
C40 C41 H41 118.9 . . ?
C42 C41 C40 122.3(9) . . ?
C42 C41 H41 118.9 . . ?
C41 C42 H42 118.9 . . ?
C41 C42 H42A 122.3 . . ?
C41 C42 C43' 115.3(10) . . ?
C43 C42 C41 122.2(11) . . ?
C43 C42 H42 118.9 . . ?
C43' C42 H42A 122.3 . . ?
C42 C43 H43 121.1 . . ?
C42 C43 C44 117.8(15) . . ?
C44 C43 H43 121.1 . . ?
C43 C44 H44 119.6 . . ?
C45 C44 C43 120.8(16) . . ?
C45 C44 H44 119.6 . . ?
C40 C45 H45 120.0 . . ?
C44 C45 C40 119.9(14) . . ?
C44 C45 H45 120.0 . . ?
C42 C43' H43' 119.2 . . ?
C44' C43' C42 121.6(15) . . ?
C44' C43' H43' 119.2 . . ?
C43' C44' H44' 121.8 . . ?
C45' C44' C43' 116.4(17) . . ?
C45' C44' H44' 121.8 . . ?
C40 C45' H45' 118.4 . . ?
C44' C45' C40 123.3(15) . . ?
C44' C45' H45' 118.4 . . ?
Cl2S C1S H1SA 108.4 . . ?
Cl2S C1S H1SB 108.4 . . ?
Cl2S C1S H1SC 111.4 . . ?
Cl2S C1S H1SD 111.4 . . ?
Cl2S C1S Cl3S 115.4(6) . . ?
H1SA C1S H1SB 107.5 . . ?
H1SC C1S H1SD 109.2 . . ?
Cl3S C1S H1SA 108.4 . . ?
Cl3S C1S H1SB 108.4 . . ?
Cl1S C1S Cl2S 101.9(6) . . ?
Cl1S C1S H1SC 111.4 . . ?
Cl1S C1S H1SD 111.4 . . ?
F2 B1 F1 108.6(8) . . ?
F2 B1 F3 110.1(7) . . ?
F3 B1 F1 109.7(9) . . ?
F4 B1 F1 108.6(7) . . ?
F4 B1 F2 110.1(9) . . ?
F4 B1 F3 109.6(8) . . ?

loop_
_geom_bond_atom_site_label_1
_geom_bond_atom_site_label_2
_geom_bond_distance
_geom_bond_site_symmetry_2
_geom_bond_publ_flag
Mn1 P1 2.364(2) . ?
Mn1 P2 2.359(2) . ?
Mn1 P3 2.267(2) . ?
Mn1 N1 1.966(7) . ?
Mn1 C1 1.797(8) . ?
Mn1 C2 1.807(9) . ?
P1 C5 1.836(8) . ?
P1 C11 1.840(8) . ?
P1 C17 1.842(8) . ?
P2 C19 1.836(9) . ?
P2 C20 1.815(8) . ?
P2 C26 1.844(8) . ?
P3 C33 1.835(8) . ?
P3 C34 1.834(8) . ?
P3 C40 1.855(9) . ?
O1 C1 1.130(9) . ?
O2 C2 1.157(10) . ?
N1 C3 1.118(10) . ?
C3 C4 1.472(13) . ?
C4 H4A 0.9800 . ?
C4 H4B 0.9800 . ?
C4 H4C 0.9800 . ?
C5 C6 1.389(11) . ?
C5 C10 1.402(11) . ?
C6 H6 0.9500 . ?
C6 C7 1.390(12) . ?
C7 H7 0.9500 . ?
C7 C8 1.396(13) . ?
C8 H8 0.9500 . ?
C8 C9 1.376(13) . ?
C9 H9 0.9500 . ?
C9 C10 1.365(12) . ?
C10 H10 0.9500 . ?
C11 C12 1.387(12) . ?
C11 C16 1.391(12) . ?
C12 H12 0.9500 . ?
C12 C13 1.391(12) . ?
C13 H13 0.9500 . ?
C13 C14 1.377(13) . ?
C14 H14 0.9500 . ?
C14 C15 1.362(13) . ?
C15 H15 0.9500 . ?
C15 C16 1.387(12) . ?
C16 H16 0.9500 . ?
C17 H17A 0.9900 . ?
C17 H17B 0.9900 . ?
C17 C18 1.556(11) . ?
C18 C19 1.542(11) . ?
C18 C32 1.543(12) . ?
C18 C33 1.538(11) . ?
C19 H19A 0.9900 . ?
C19 H19B 0.9900 . ?
C20 C21 1.400(12) . ?
C20 C25 1.396(12) . ?
C21 H21 0.9500 . ?
C21 C22 1.388(12) . ?
C22 H22 0.9500 . ?
C22 C23 1.403(13) . ?
C23 H23 0.9500 . ?
C23 C24 1.377(14) . ?
C24 H24 0.9500 . ?
C24 C25 1.382(12) . ?
C25 H25 0.9500 . ?
C26 C27 1.392(11) . ?
C26 C31 1.405(11) . ?
C27 H27 0.9500 . ?
C27 C28 1.415(11) . ?
C28 H28 0.9500 . ?
C28 C29 1.376(12) . ?
C29 H29 0.9500 . ?
C29 C30 1.400(13) . ?
C30 H30 0.9500 . ?
C30 C31 1.364(12) . ?
C31 H31 0.9500 . ?
C32 H32A 0.9800 . ?
C32 H32B 0.9800 . ?
C32 H32C 0.9800 . ?
C33 H33A 0.9900 . ?
C33 H33B 0.9900 . ?
C34 C35 1.384(11) . ?
C34 C39 1.387(12) . ?
C35 H35 0.9500 . ?
C35 C36 1.386(12) . ?
C36 H36 0.9500 . ?
C36 C37 1.377(12) . ?
C37 H37 0.9500 . ?
C37 C38 1.385(12) . ?
C38 H38 0.9500 . ?
C38 C39 1.378(12) . ?
C39 H39 0.9500 . ?
C40 C41 1.383(12) . ?
C40 C45 1.405(17) . ?
C40 C45' 1.423(17) . ?
C41 H41 0.9500 . ?
C41 C42 1.374(12) . ?
C42 H42 0.9500 . ?
C42 H42A 0.9500 . ?
C42 C43 1.26(2) . ?
C42 C43' 1.52(2) . ?
C43 H43 0.9500 . ?
C43 C44 1.40(2) . ?
C44 H44 0.9500 . ?
C44 C45 1.396(18) . ?
C45 H45 0.9500 . ?
C43' H43' 0.9500 . ?
C43' C44' 1.40(2) . ?
C44' H44' 0.9500 . ?
C44' C45' 1.386(19) . ?
C45' H45' 0.9500 . ?
Cl2S C1S 1.762(11) . ?
C1S H1SA 0.9900 . ?
C1S H1SB 0.9900 . ?
C1S H1SC 0.9900 . ?
C1S H1SD 0.9900 . ?
C1S Cl3S 1.819(12) . ?
C1S Cl1S 1.700(13) . ?
F1 B1 1.400(12) . ?
F2 B1 1.378(11) . ?
F3 B1 1.386(12) . ?
F4 B1 1.370(12) . ?

loop_
_geom_torsion_atom_site_label_1
_geom_torsion_atom_site_label_2
_geom_torsion_atom_site_label_3
_geom_torsion_atom_site_label_4
_geom_torsion
_geom_torsion_site_symmetry_1
_geom_torsion_site_symmetry_2
_geom_torsion_site_symmetry_3
_geom_torsion_site_symmetry_4
_geom_torsion_publ_flag
Mn1 P1 C5 C6 62.1(7) . . . . ?
Mn1 P1 C5 C10 -118.3(7) . . . . ?
Mn1 P1 C11 C12 -47.2(7) . . . . ?
Mn1 P1 C11 C16 135.1(6) . . . . ?
Mn1 P1 C17 C18 26.8(7) . . . . ?
Mn1 P2 C19 C18 30.7(6) . . . . ?
Mn1 P2 C20 C21 -75.5(6) . . . . ?
Mn1 P2 C20 C25 98.1(7) . . . . ?
Mn1 P2 C26 C27 -14.6(9) . . . . ?
Mn1 P2 C26 C31 170.0(6) . . . . ?
Mn1 P3 C33 C18 39.4(7) . . . . ?
Mn1 P3 C34 C35 127.6(7) . . . . ?
Mn1 P3 C34 C39 -55.4(7) . . . . ?
Mn1 P3 C40 C41 26.2(9) . . . . ?
Mn1 P3 C40 C45 -132.0(10) . . . . ?
Mn1 P3 C40 C45' 179.0(10) . . . . ?
P1 C5 C6 C7 -179.1(6) . . . . ?
P1 C5 C10 C9 178.1(6) . . . . ?
P1 C11 C12 C13 -178.3(6) . . . . ?
P1 C11 C16 C15 178.8(6) . . . . ?
P1 C17 C18 C19 48.7(9) . . . . ?
P1 C17 C18 C32 165.1(6) . . . . ?
P1 C17 C18 C33 -77.2(8) . . . . ?
P2 C20 C21 C22 173.3(6) . . . . ?
P2 C20 C25 C24 -173.2(6) . . . . ?
P2 C26 C27 C28 -174.0(7) . . . . ?
P2 C26 C31 C30 174.5(8) . . . . ?
P3 C34 C35 C36 176.9(7) . . . . ?
P3 C34 C39 C38 -176.5(7) . . . . ?
P3 C40 C41 C42 176.5(7) . . . . ?
P3 C40 C45 C44 175.8(13) . . . . ?
P3 C40 C45' C44' -173.2(17) . . . . ?
C5 P1 C11 C12 81.4(7) . . . . ?
C5 P1 C11 C16 -96.3(7) . . . . ?
C5 P1 C17 C18 -101.2(6) . . . . ?
C5 C6 C7 C8 0.6(13) . . . . ?
C6 C5 C10 C9 -2.3(12) . . . . ?
C6 C7 C8 C9 -1.4(13) . . . . ?
C7 C8 C9 C10 0.4(13) . . . . ?
C8 C9 C10 C5 1.5(13) . . . . ?
C10 C5 C6 C7 1.2(12) . . . . ?
C11 P1 C5 C6 -67.6(7) . . . . ?
C11 P1 C5 C10 112.1(7) . . . . ?
C11 P1 C17 C18 155.8(6) . . . . ?
C11 C12 C13 C14 0.3(13) . . . . ?
C12 C11 C16 C15 1.0(12) . . . . ?
C12 C13 C14 C15 -0.7(13) . . . . ?
C13 C14 C15 C16 1.2(13) . . . . ?
C14 C15 C16 C11 -1.4(13) . . . . ?
C16 C11 C12 C13 -0.5(12) . . . . ?
C17 P1 C5 C6 -174.0(6) . . . . ?
C17 P1 C5 C10 5.7(8) . . . . ?
C17 P1 C11 C12 -171.0(7) . . . . ?
C17 P1 C11 C16 11.3(8) . . . . ?
C17 C18 C19 P2 -84.1(8) . . . . ?
C17 C18 C33 P3 38.9(9) . . . . ?
C19 P2 C20 C21 160.8(6) . . . . ?
C19 P2 C20 C25 -25.6(8) . . . . ?
C19 P2 C26 C27 109.9(8) . . . . ?
C19 P2 C26 C31 -65.5(8) . . . . ?
C19 C18 C33 P3 -86.1(7) . . . . ?
C20 P2 C19 C18 155.5(6) . . . . ?
C20 P2 C26 C27 -141.3(8) . . . . ?
C20 P2 C26 C31 43.3(8) . . . . ?
C20 C21 C22 C23 0.1(12) . . . . ?
C21 C20 C25 C24 0.3(12) . . . . ?
C21 C22 C23 C24 1.1(13) . . . . ?
C22 C23 C24 C25 -1.6(13) . . . . ?
C23 C24 C25 C20 0.9(13) . . . . ?
C25 C20 C21 C22 -0.8(12) . . . . ?
C26 P2 C19 C18 -100.4(6) . . . . ?
C26 P2 C20 C21 56.6(7) . . . . ?
C26 P2 C20 C25 -129.9(7) . . . . ?
C26 C27 C28 C29 -0.2(14) . . . . ?
C27 C26 C31 C30 -1.1(14) . . . . ?
C27 C28 C29 C30 -1.2(15) . . . . ?
C28 C29 C30 C31 1.4(15) . . . . ?
C29 C30 C31 C26 -0.3(15) . . . . ?
C31 C26 C27 C28 1.3(14) . . . . ?
C32 C18 C19 P2 160.1(6) . . . . ?
C32 C18 C33 P3 155.6(6) . . . . ?
C33 P3 C34 C35 3.3(8) . . . . ?
C33 P3 C34 C39 -179.7(7) . . . . ?
C33 P3 C40 C41 150.1(8) . . . . ?
C33 P3 C40 C45 -8.0(11) . . . . ?
C33 P3 C40 C45' -57.0(11) . . . . ?
C33 C18 C19 P2 41.6(8) . . . . ?
C34 P3 C33 C18 167.2(6) . . . . ?
C34 P3 C40 C41 -101.5(8) . . . . ?
C34 P3 C40 C45 100.3(11) . . . . ?
C34 P3 C40 C45' 51.3(11) . . . . ?
C34 C35 C36 C37 -1.4(13) . . . . ?
C35 C34 C39 C38 0.6(13) . . . . ?
C35 C36 C37 C38 2.3(13) . . . . ?
C36 C37 C38 C39 -1.7(14) . . . . ?
C37 C38 C39 C34 0.2(15) . . . . ?
C39 C34 C35 C36 0.0(13) . . . . ?
C40 P3 C33 C18 -90.5(7) . . . . ?
C40 P3 C34 C35 -102.3(8) . . . . ?
C40 P3 C34 C39 74.7(8) . . . . ?
C40 C41 C42 C43 21.8(17) . . . . ?
C40 C41 C42 C43' -16.5(16) . . . . ?
C41 C40 C45 C44 16(2) . . . . ?
C41 C40 C45' C44' -19(3) . . . . ?
C41 C42 C43 C44 -10(2) . . . . ?
C41 C42 C43' C44' 4(2) . . . . ?
C42 C43 C44 C45 3(3) . . . . ?
C42 C43' C44' C45' 1(3) . . . . ?
C43 C44 C45 C40 -7(3) . . . . ?
C45 C40 C41 C42 -23.5(14) . . . . ?
C43' C44' C45' C40 7(3) . . . . ?
C45' C40 C41 C42 24.1(16) . . . . ?
